data_4339402
loop_
_publ_author_name
'Crimmin, Mark R.'
'Barrett, Anthony G. M.'
'Hill, Michael S.'
'Hitchcock, Peter B.'
'Procopiou, Panayiotis A.'

_publ_section_title
;
 Bis(diphenylphosphido) derivatives of the heavier group 2 elements.
;
_journal_issue 24
_journal_name_full 'Inorganic chemistry'
_journal_page_first 10410
_journal_page_last 10415
_journal_paper_doi 10.1021/ic701608x
_journal_volume 46
_journal_year 2007
_chemical_compound_source 'synthesis as described'
_chemical_formula_moiety 'C40 H52 Ca O4 P2'
_chemical_formula_sum 'C40 H52 Ca O4 P2'
_chemical_formula_weight 698.84
_chemical_name_systematic
;
 ?
;
_space_group_IT_number 14
_symmetry_cell_setting monoclinic
_symmetry_Int_Tables_number 14
_symmetry_space_group_name_Hall '-P 2yn'
_symmetry_space_group_name_H-M 'P 1 21/n 1'
_atom_sites_solution_hydrogens geom
_atom_sites_solution_primary direct
_atom_sites_solution_secondary difmap
_audit_conform_dict_location ftp://ftp.iucr.org/pub/cif_core.dic
_audit_conform_dict_name cif_core.dic
_audit_conform_dict_version 2.3
_audit_creation_date 2006-04-05T09:31:38-00:00
_audit_creation_method 'WinGX routine CIF_UPDATE'
_cell_angle_alpha 90
_cell_angle_beta 101.386(1)
_cell_angle_gamma 90
_cell_formula_units_Z 2
_cell_length_a 10.0836(2)
_cell_length_b 17.6001(4)
_cell_length_c 10.8606(2)
_cell_measurement_reflns_used 17427
_cell_measurement_temperature 173(2)
_cell_measurement_theta_max 26.022
_cell_measurement_theta_min 3.395
_cell_measurement_wavelength 0.71073
_cell_volume 1889.52(7)
_computing_cell_refinement 'HKL Scalepack (Otwinowski & Minor 1997)'
_computing_data_collection 'Collect (Nonius BV, 1997-2000)'
_computing_data_reduction 'HKL Denzo and Scalepack (Otwinowski & Minor 1997)'
_computing_molecular_graphics 'Ortep-3 for Windows (Farrugia, 1997)'
_computing_publication_material 'WinGX publication routines (Farrugia, 1999)'
_computing_structure_refinement 'SHELXL-97 (Sheldrick, 1997)'
_computing_structure_solution 'SHELXS-86 (Sheldrick, 1986)'
_diffrn_ambient_temperature 173(2)
_diffrn_detector 'CCD plate'
_diffrn_detector_area_resol_mean 9
_diffrn_measured_fraction_theta_full 0.995
_diffrn_measured_fraction_theta_max 0.995
_diffrn_measurement_device '95mm CCD camera on \k-goniostat'
_diffrn_measurement_device_type KappaCCD
_diffrn_measurement_method 'CCD rotation images, thick slices'
_diffrn_orient_matrix_type 'by Nonius Collect from scalepack cell'
_diffrn_orient_matrix_UB_11 0.763921E-1
_diffrn_orient_matrix_UB_12 0.102028E-1
_diffrn_orient_matrix_UB_13 -0.440501E-1
_diffrn_orient_matrix_UB_21 -0.271372E-1
_diffrn_orient_matrix_UB_22 -0.450509E-1
_diffrn_orient_matrix_UB_23 -0.553512E-1
_diffrn_orient_matrix_UB_31 -0.605107E-1
_diffrn_orient_matrix_UB_32 0.330845E-1
_diffrn_orient_matrix_UB_33 -0.617869E-1
_diffrn_radiation_monochromator graphite
_diffrn_radiation_probe x-ray
_diffrn_radiation_type MoK\a
_diffrn_radiation_wavelength 0.71073
_diffrn_reflns_av_R_equivalents 0.039
_diffrn_reflns_av_unetI/netI 0.0206
_diffrn_reflns_limit_h_max 12
_diffrn_reflns_limit_h_min -12
_diffrn_reflns_limit_k_max 21
_diffrn_reflns_limit_k_min -21
_diffrn_reflns_limit_l_max 13
_diffrn_reflns_limit_l_min -13
_diffrn_reflns_number 28015
_diffrn_reflns_theta_full 26.02
_diffrn_reflns_theta_max 26.02
_diffrn_reflns_theta_min 3.42
_diffrn_source 'Enraf Nonius FR590'
_exptl_absorpt_coefficient_mu 0.289
_exptl_absorpt_correction_T_max 0.9665
_exptl_absorpt_correction_T_min 0.8811
_exptl_absorpt_correction_type multi-scan
_exptl_absorpt_process_details
;
        [c.f. r.h. blessing, acta cryst. (1995), a51, 33-38]
;
_exptl_crystal_colour orange
_exptl_crystal_density_diffrn 1.228
_exptl_crystal_density_method 'not measured'
_exptl_crystal_description prism
_exptl_crystal_F_000 748
_exptl_crystal_size_max 0.35
_exptl_crystal_size_mid 0.3
_exptl_crystal_size_min 0.25
_refine_diff_density_max 0.532
_refine_diff_density_min -0.248
_refine_diff_density_rms 0.038
_refine_ls_extinction_method none
_refine_ls_goodness_of_fit_ref 1.07
_refine_ls_hydrogen_treatment constr
_refine_ls_matrix_type full
_refine_ls_number_parameters 214
_refine_ls_number_reflns 3712
_refine_ls_number_restraints 0
_refine_ls_restrained_S_all 1.07
_refine_ls_R_factor_all 0.0447
_refine_ls_R_factor_gt 0.0375
_refine_ls_shift/su_max 0.001
_refine_ls_shift/su_mean 0
_refine_ls_structure_factor_coef Fsqd
_refine_ls_weighting_details 'calc w=1/[\s^2^(Fo^2^)+(0.0498P)^2^+0.7487P] where P=(Fo^2^+2Fc^2^)/3'
_refine_ls_weighting_scheme calc
_refine_ls_wR_factor_gt 0.0983
_refine_ls_wR_factor_ref 0.1025
_reflns_number_gt 3264
_reflns_number_total 3712
_reflns_threshold_expression >2sigma(I)
_cod_data_source_file ic701608x-file002.cif
_cod_data_source_block (5)-apr306
_cod_original_sg_symbol_H-M 'P 21/n'
_cod_database_code 4339402

loop_
_symmetry_equiv_pos_as_xyz
'x, y, z'
'-x+1/2, y+1/2, -z+1/2'
'-x, -y, -z'
'x-1/2, -y-1/2, z-1/2'

loop_
_atom_site_label
_atom_site_type_symbol
_atom_site_fract_x
_atom_site_fract_y
_atom_site_fract_z
_atom_site_U_iso_or_equiv
_atom_site_adp_type
_atom_site_occupancy
_atom_site_symmetry_multiplicity
_atom_site_calc_flag
_atom_site_refinement_flags
Ca Ca 0.5 0.5 0.5 0.03052(14) Uani 1 2 d S
P P 0.44908(5) 0.61596(3) 0.68622(4) 0.03548(14) Uani 1 1 d .
O1 O 0.32609(13) 0.55992(7) 0.35204(11) 0.0421(3) Uani 1 1 d .
O2 O 0.65224(13) 0.59044(7) 0.44312(13) 0.0455(3) Uani 1 1 d .
C1 C 0.30796(17) 0.58535(9) 0.75642(16) 0.0348(4) Uani 1 1 d .
C2 C 0.17843(19) 0.61352(12) 0.70818(18) 0.0481(5) Uani 1 1 d .
H2 H 0.1673 0.6509 0.6439 0.058 Uiso 1 1 calc R
C3 C 0.0666(2) 0.58850(17) 0.7514(2) 0.0646(7) Uani 1 1 d .
H3 H -0.0202 0.6084 0.716 0.078 Uiso 1 1 calc R
C4 C 0.0790(2) 0.53507(16) 0.8454(2) 0.0659(7) Uani 1 1 d .
H4 H 0.0015 0.5183 0.8752 0.079 Uiso 1 1 calc R
C5 C 0.2055(3) 0.50594(12) 0.8960(2) 0.0558(6) Uani 1 1 d .
H5 H 0.215 0.4689 0.9608 0.067 Uiso 1 1 calc R
C6 C 0.3185(2) 0.53074(10) 0.85245(17) 0.0417(4) Uani 1 1 d .
H6 H 0.4048 0.5104 0.8882 0.05 Uiso 1 1 calc R
C7 C 0.57963(17) 0.63892(9) 0.82122(15) 0.0330(4) Uani 1 1 d .
C8 C 0.55381(19) 0.65948(10) 0.93941(17) 0.0408(4) Uani 1 1 d .
H8 H 0.4648 0.654 0.9548 0.049 Uiso 1 1 calc R
C9 C 0.6544(2) 0.68740(11) 1.03384(19) 0.0498(5) Uani 1 1 d .
H9 H 0.6332 0.7008 1.1125 0.06 Uiso 1 1 calc R
C10 C 0.7856(2) 0.69607(11) 1.0154(2) 0.0515(5) Uani 1 1 d .
H10 H 0.8541 0.7161 1.08 0.062 Uiso 1 1 calc R
C11 C 0.8145(2) 0.67504(11) 0.9013(2) 0.0480(5) Uani 1 1 d .
H11 H 0.9042 0.6801 0.8875 0.058 Uiso 1 1 calc R
C12 C 0.71411(18) 0.64653(10) 0.80650(18) 0.0405(4) Uani 1 1 d .
H12 H 0.7371 0.6317 0.7293 0.049 Uiso 1 1 calc R
C13 C 0.3300(3) 0.56231(13) 0.21945(17) 0.0576(6) Uani 1 1 d .
H13A H 0.2806 0.5186 0.1747 0.069 Uiso 1 1 calc R
H13B H 0.4246 0.5614 0.2067 0.069 Uiso 1 1 calc R
C14 C 0.2621(3) 0.63612(12) 0.17342(19) 0.0569(6) Uani 1 1 d .
H14A H 0.2233 0.6339 0.0824 0.068 Uiso 1 1 calc R
H14B H 0.3262 0.6792 0.1901 0.068 Uiso 1 1 calc R
C15 C 0.1524(2) 0.64282(11) 0.2496(2) 0.0519(5) Uani 1 1 d .
H15A H 0.1276 0.6966 0.2592 0.062 Uiso 1 1 calc R
H15B H 0.0706 0.6142 0.2099 0.062 Uiso 1 1 calc R
C16 C 0.2166(2) 0.60851(12) 0.3747(2) 0.0522(5) Uani 1 1 d .
H16A H 0.2522 0.649 0.4356 0.063 Uiso 1 1 calc R
H16B H 0.1493 0.5784 0.4089 0.063 Uiso 1 1 calc R
C17 C 0.6166(2) 0.66917(12) 0.4152(3) 0.0636(6) Uani 1 1 d .
H17A H 0.5607 0.689 0.4735 0.076 Uiso 1 1 calc R
H17B H 0.5654 0.6746 0.328 0.076 Uiso 1 1 calc R
C18 C 0.7469(3) 0.71012(14) 0.4320(3) 0.0764(8) Uani 1 1 d .
H18A H 0.776 0.7274 0.52 0.092 Uiso 1 1 calc R
H18B H 0.7397 0.7548 0.3757 0.092 Uiso 1 1 calc R
C19 C 0.8430(3) 0.65354(16) 0.3990(3) 0.0752(7) Uani 1 1 d .
H19A H 0.9364 0.664 0.4442 0.09 Uiso 1 1 calc R
H19B H 0.8411 0.6537 0.3075 0.09 Uiso 1 1 calc R
C20 C 0.7934(2) 0.57962(12) 0.4395(2) 0.0524(5) Uani 1 1 d .
H20A H 0.804 0.5389 0.3793 0.063 Uiso 1 1 calc R
H20B H 0.8449 0.5653 0.5236 0.063 Uiso 1 1 calc R

loop_
_atom_site_aniso_label
_atom_site_aniso_U_11
_atom_site_aniso_U_22
_atom_site_aniso_U_33
_atom_site_aniso_U_23
_atom_site_aniso_U_13
_atom_site_aniso_U_12
Ca 0.0335(3) 0.0297(2) 0.0278(2) 0.00273(18) 0.00462(18) 0.00174(18)
P 0.0377(3) 0.0388(3) 0.0290(2) 0.00038(18) 0.00439(17) 0.00347(18)
O1 0.0487(7) 0.0437(7) 0.0313(6) 0.0013(5) 0.0015(5) 0.0133(6)
O2 0.0435(7) 0.0367(7) 0.0594(8) 0.0050(6) 0.0173(6) -0.0010(5)
C1 0.0357(9) 0.0334(8) 0.0337(9) -0.0083(7) 0.0030(7) 0.0019(7)
C2 0.0413(10) 0.0640(13) 0.0377(10) -0.0093(9) 0.0049(8) 0.0104(9)
C3 0.0355(11) 0.106(2) 0.0522(13) -0.0245(13) 0.0086(9) 0.0018(11)
C4 0.0527(13) 0.0880(18) 0.0630(14) -0.0338(14) 0.0261(11) -0.0272(12)
C5 0.0766(16) 0.0478(11) 0.0492(12) -0.0129(9) 0.0276(11) -0.0203(10)
C6 0.0513(11) 0.0354(9) 0.0396(10) -0.0038(8) 0.0118(8) -0.0002(8)
C7 0.0378(9) 0.0239(7) 0.0365(9) 0.0006(6) 0.0049(7) 0.0030(6)
C8 0.0447(10) 0.0378(9) 0.0397(9) -0.0065(8) 0.0075(8) 0.0022(8)
C9 0.0610(13) 0.0460(11) 0.0403(10) -0.0107(9) 0.0047(9) -0.0009(9)
C10 0.0555(12) 0.0385(10) 0.0534(12) -0.0070(9) -0.0066(9) -0.0082(9)
C11 0.0393(10) 0.0375(10) 0.0652(13) -0.0002(9) 0.0057(9) -0.0057(8)
C12 0.0423(10) 0.0354(9) 0.0447(10) -0.0007(8) 0.0104(8) -0.0011(7)
C13 0.0873(16) 0.0519(12) 0.0307(10) 0.0021(9) 0.0049(10) 0.0248(11)
C14 0.0806(16) 0.0452(11) 0.0394(10) 0.0061(9) -0.0017(10) 0.0133(10)
C15 0.0504(12) 0.0363(10) 0.0600(12) 0.0024(9) -0.0106(9) 0.0056(8)
C16 0.0510(12) 0.0523(12) 0.0527(12) 0.0047(9) 0.0085(9) 0.0166(9)
C17 0.0647(14) 0.0449(12) 0.0883(17) 0.0228(11) 0.0325(13) 0.0085(10)
C18 0.093(2) 0.0425(12) 0.0927(19) 0.0024(12) 0.0170(15) -0.0183(13)
C19 0.0522(14) 0.0829(18) 0.0919(19) 0.0166(15) 0.0180(13) -0.0145(13)
C20 0.0420(11) 0.0523(12) 0.0629(13) -0.0152(10) 0.0103(9) -0.0040(9)

loop_
_atom_type_symbol
_atom_type_description
_atom_type_scat_dispersion_real
_atom_type_scat_dispersion_imag
_atom_type_scat_source
C C 0.0033 0.0016 'International Tables Vol C Tables 4.2.6.8 and 6.1.1.4'
H H 0 0 'International Tables Vol C Tables 4.2.6.8 and 6.1.1.4'
Ca Ca 0.2262 0.3064 'International Tables Vol C Tables 4.2.6.8 and 6.1.1.4'
O O 0.0106 0.006 'International Tables Vol C Tables 4.2.6.8 and 6.1.1.4'
P P 0.1023 0.0942 'International Tables Vol C Tables 4.2.6.8 and 6.1.1.4'

loop_
_geom_angle_atom_site_label_1
_geom_angle_atom_site_label_2
_geom_angle_atom_site_label_3
_geom_angle
_geom_angle_site_symmetry_1
_geom_angle_site_symmetry_3
O2 Ca O2 180.00(4) 3_666 .
O2 Ca O1 92.56(5) 3_666 .
O2 Ca O1 87.44(5) . .
O2 Ca O1 87.44(5) 3_666 3_666
O2 Ca O1 92.56(5) . 3_666
O1 Ca O1 180 . 3_666
O2 Ca P 85.68(3) 3_666 3_666
O2 Ca P 94.32(3) . 3_666
O1 Ca P 92.74(3) . 3_666
O1 Ca P 87.26(3) 3_666 3_666
O2 Ca P 94.32(3) 3_666 .
O2 Ca P 85.68(3) . .
O1 Ca P 87.26(3) . .
O1 Ca P 92.74(3) 3_666 .
P Ca P 180 3_666 .
C7 P C1 103.29(8) . .
C7 P Ca 120.36(5) . .
C1 P Ca 109.49(5) . .
C13 O1 C16 108.75(14) . .
C13 O1 Ca 121.54(11) . .
C16 O1 Ca 128.99(11) . .
C20 O2 C17 109.02(15) . .
C20 O2 Ca 127.55(11) . .
C17 O2 Ca 123.27(11) . .
C2 C1 C6 116.63(17) . .
C2 C1 P 119.13(14) . .
C6 C1 P 124.12(13) . .
C3 C2 C1 121.7(2) . .
C3 C2 H2 119.1 . .
C1 C2 H2 119.1 . .
C4 C3 C2 120.7(2) . .
C4 C3 H3 119.6 . .
C2 C3 H3 119.6 . .
C3 C4 C5 119.4(2) . .
C3 C4 H4 120.3 . .
C5 C4 H4 120.3 . .
C4 C5 C6 120.1(2) . .
C4 C5 H5 119.9 . .
C6 C5 H5 119.9 . .
C5 C6 C1 121.40(19) . .
C5 C6 H6 119.3 . .
C1 C6 H6 119.3 . .
C12 C7 C8 115.89(16) . .
C12 C7 P 119.56(13) . .
C8 C7 P 124.05(13) . .
C9 C8 C7 121.85(18) . .
C9 C8 H8 119.1 . .
C7 C8 H8 119.1 . .
C8 C9 C10 120.92(19) . .
C8 C9 H9 119.5 . .
C10 C9 H9 119.5 . .
C11 C10 C9 118.57(18) . .
C11 C10 H10 120.7 . .
C9 C10 H10 120.7 . .
C10 C11 C12 120.73(18) . .
C10 C11 H11 119.6 . .
C12 C11 H11 119.6 . .
C11 C12 C7 122.01(17) . .
C11 C12 H12 119 . .
C7 C12 H12 119 . .
O1 C13 C14 104.76(16) . .
O1 C13 H13A 110.8 . .
C14 C13 H13A 110.8 . .
O1 C13 H13B 110.8 . .
C14 C13 H13B 110.8 . .
H13A C13 H13B 108.9 . .
C13 C14 C15 102.69(18) . .
C13 C14 H14A 111.2 . .
C15 C14 H14A 111.2 . .
C13 C14 H14B 111.2 . .
C15 C14 H14B 111.2 . .
H14A C14 H14B 109.1 . .
C16 C15 C14 103.36(16) . .
C16 C15 H15A 111.1 . .
C14 C15 H15A 111.1 . .
C16 C15 H15B 111.1 . .
C14 C15 H15B 111.1 . .
H15A C15 H15B 109.1 . .
O1 C16 C15 106.72(16) . .
O1 C16 H16A 110.4 . .
C15 C16 H16A 110.4 . .
O1 C16 H16B 110.4 . .
C15 C16 H16B 110.4 . .
H16A C16 H16B 108.6 . .
O2 C17 C18 105.22(19) . .
O2 C17 H17A 110.7 . .
C18 C17 H17A 110.7 . .
O2 C17 H17B 110.7 . .
C18 C17 H17B 110.7 . .
H17A C17 H17B 108.8 . .
C17 C18 C19 104.5(2) . .
C17 C18 H18A 110.9 . .
C19 C18 H18A 110.9 . .
C17 C18 H18B 110.9 . .
C19 C18 H18B 110.9 . .
H18A C18 H18B 108.9 . .
C18 C19 C20 103.97(19) . .
C18 C19 H19A 111 . .
C20 C19 H19A 111 . .
C18 C19 H19B 111 . .
C20 C19 H19B 111 . .
H19A C19 H19B 109 . .
O2 C20 C19 106.42(18) . .
O2 C20 H20A 110.4 . .
C19 C20 H20A 110.4 . .
O2 C20 H20B 110.4 . .
C19 C20 H20B 110.4 . .
H20A C20 H20B 108.6 . .

loop_
_geom_bond_atom_site_label_1
_geom_bond_atom_site_label_2
_geom_bond_distance
_geom_bond_site_symmetry_2
Ca O2 2.3762(12) 3_666
Ca O2 2.3762(12) .
Ca O1 2.3784(11) .
Ca O1 2.3784(11) 3_666
Ca P 2.9882(4) 3_666
Ca P 2.9882(4) .
P C7 1.8121(17) .
P C1 1.8235(18) .
O1 C13 1.449(2) .
O1 C16 1.455(2) .
O2 C20 1.444(2) .
O2 C17 1.448(2) .
C1 C2 1.399(3) .
C1 C6 1.407(3) .
C2 C3 1.377(3) .
C2 H2 0.95 .
C3 C4 1.375(4) .
C3 H3 0.95 .
C4 C5 1.384(4) .
C4 H4 0.95 .
C5 C6 1.388(3) .
C5 H5 0.95 .
C6 H6 0.95 .
C7 C12 1.403(2) .
C7 C8 1.407(2) .
C8 C9 1.382(3) .
C8 H8 0.95 .
C9 C10 1.385(3) .
C9 H9 0.95 .
C10 C11 1.379(3) .
C10 H10 0.95 .
C11 C12 1.388(3) .
C11 H11 0.95 .
C12 H12 0.95 .
C13 C14 1.507(3) .
C13 H13A 0.99 .
C13 H13B 0.99 .
C14 C15 1.511(3) .
C14 H14A 0.99 .
C14 H14B 0.99 .
C15 C16 1.511(3) .
C15 H15A 0.99 .
C15 H15B 0.99 .
C16 H16A 0.99 .
C16 H16B 0.99 .
C17 C18 1.478(3) .
C17 H17A 0.99 .
C17 H17B 0.99 .
C18 C19 1.482(4) .
C18 H18A 0.99 .
C18 H18B 0.99 .
C19 C20 1.491(3) .
C19 H19A 0.99 .
C19 H19B 0.99 .
C20 H20A 0.99 .
C20 H20B 0.99 .
